data_1550535
loop_
_publ_author_name
'Faizi, Md. Serajul Haque'
'Lone, Mohammad Nadeem'
'Dege, Necmi'
'Iskenderov, Turganbay'
'Malinkin, Sergey'

_publ_section_title
;
 (<i>Z</i>)-3-Butyl-5-(4-nitrobenzylidene)thiazolidine-2,4-dione
;
_journal_issue 1
_journal_name_full IUCrData
_journal_page_first x190094
_journal_paper_doi 10.1107/S2414314619000944
_journal_volume 4
_journal_year 2019
_chemical_formula_iupac 'C14 H14 N2 O4 S'
_chemical_formula_moiety 'C14 H14 N2 O4 S'
_chemical_formula_sum 'C14 H14 N2 O4 S'
_chemical_formula_weight 306.33
_chemical_name_systematic
;
(<i>Z</i>)-3-Butyl-5-(4-nitrobenzylidene)thiazolidine-2,4-dione
;
_space_group_crystal_system monoclinic
_space_group_IT_number 14
_space_group_name_Hall '-P 2ybc'
_space_group_name_H-M_alt 'P 1 21/c 1'
_symmetry_space_group_name_Hall '-P 2ybc'
_symmetry_space_group_name_H-M 'P 1 21/c 1'
_atom_sites_solution_hydrogens geom
_atom_sites_solution_primary direct
_atom_sites_solution_secondary difmap
_audit_creation_method SHELXL-2018/3
_cell_angle_alpha 90
_cell_angle_beta 113.072(8)
_cell_angle_gamma 90
_cell_formula_units_Z 4
_cell_length_a 7.2595(8)
_cell_length_b 27.492(3)
_cell_length_c 7.9630(9)
_cell_measurement_reflns_used 9040
_cell_measurement_temperature 296(2)
_cell_measurement_theta_max 27.48
_cell_measurement_theta_min 1.48
_cell_volume 1462.1(3)
_computing_cell_refinement
;
X-AREA (Stoe & Cie, 2017)
;
_computing_data_collection
;
X-AREA (Stoe & Cie, 2017)
;
_computing_data_reduction
;
X-RED32 (Stoe & Cie, 2017)
;
_computing_molecular_graphics
;
PLATON (Spek, 2009) and Mercury (Macrae <i>et al.</i>,  2008)
;
_computing_publication_material
;
SHELXL2018 (Sheldrick, 2015), PLATON (Spek, 2009) and
publCIF (Westrip, 2010)
;
_computing_structure_refinement
;
SHELXL2018 (Sheldrick, 2015)
;
_computing_structure_solution
;
SHELXS97 (Sheldrick, 2008)
;
_diffrn_ambient_temperature 296(2)
_diffrn_detector 'image plate (34 cm diameter)'
_diffrn_detector_area_resol_mean 6.67
_diffrn_measured_fraction_theta_full 0.996
_diffrn_measured_fraction_theta_max 0.996
_diffrn_measurement_device '2-circle goniometer'
_diffrn_measurement_device_type 'Stoe IPDS 2'
_diffrn_measurement_method 'rotation method'
_diffrn_radiation_monochromator 'plane graphite'
_diffrn_radiation_type 'Mo K\a'
_diffrn_radiation_wavelength 0.71073
_diffrn_reflns_av_R_equivalents 0.0775
_diffrn_reflns_av_unetI/netI 0.0675
_diffrn_reflns_limit_h_max 8
_diffrn_reflns_limit_h_min -8
_diffrn_reflns_limit_k_max 33
_diffrn_reflns_limit_k_min -33
_diffrn_reflns_limit_l_max 9
_diffrn_reflns_limit_l_min -9
_diffrn_reflns_number 8120
_diffrn_reflns_theta_full 25.242
_diffrn_reflns_theta_max 25.994
_diffrn_reflns_theta_min 1.481
_diffrn_source 'sealed X-ray tube, 12 x 0.4 mm long-fine focus'
_diffrn_source_current 45
_diffrn_source_power 2.25
_diffrn_source_voltage 50
_exptl_absorpt_coefficient_mu 0.238
_exptl_absorpt_correction_T_max 0.9358
_exptl_absorpt_correction_T_min 0.8329
_exptl_absorpt_correction_type integration
_exptl_absorpt_process_details
;
(X-RED32 & X-SHAPE; Stoe & Cie, 2017)
;
_exptl_crystal_colour yellow
_exptl_crystal_density_diffrn 1.392
_exptl_crystal_description prism
_exptl_crystal_F_000 640
_exptl_crystal_size_max 0.74
_exptl_crystal_size_mid 0.54
_exptl_crystal_size_min 0.28
_refine_diff_density_max 0.171
_refine_diff_density_min -0.217
_refine_ls_extinction_method none
_refine_ls_goodness_of_fit_ref 0.833
_refine_ls_hydrogen_treatment constr
_refine_ls_matrix_type full
_refine_ls_number_parameters 191
_refine_ls_number_reflns 2855
_refine_ls_number_restraints 0
_refine_ls_restrained_S_all 0.833
_refine_ls_R_factor_all 0.0990
_refine_ls_R_factor_gt 0.0479
_refine_ls_shift/su_max 0.001
_refine_ls_shift/su_mean 0.000
_refine_ls_structure_factor_coef Fsqd
_refine_ls_weighting_details 'w=1/[\s^2^(Fo^2^)+(0.0719P)^2^] where P=(Fo^2^+2Fc^2^)/3'
_refine_ls_weighting_scheme calc
_refine_ls_wR_factor_gt 0.1218
_refine_ls_wR_factor_ref 0.1407
_reflns_number_gt 1430
_reflns_number_total 2855
_reflns_threshold_expression 'I > 2\s(I)'
_cod_data_source_file su4169sup1.cif
_cod_data_source_block I
_cod_database_code 1550535
_shelx_space_group_comment
;
The symmetry employed for this shelxl refinement is uniquely defined
by the following loop, which should always be used as a source of
symmetry information in preference to the above space-group names.
They are only intended as comments.
;

loop_
_space_group_symop_operation_xyz
'x, y, z'
'-x, y+1/2, -z+1/2'
'-x, -y, -z'
'x, -y-1/2, z-1/2'

loop_
_atom_site_type_symbol
_atom_site_label
_atom_site_fract_x
_atom_site_fract_y
_atom_site_fract_z
_atom_site_U_iso_or_equiv
_atom_site_adp_type
_atom_site_calc_flag
_atom_site_occupancy
S S1 0.24335(11) 0.62282(3) 0.56254(11) 0.0773(3) Uani d 1
O O4 0.2873(3) 0.57655(7) 1.0303(3) 0.0904(6) Uani d 1
N N2 0.2667(3) 0.64894(8) 0.8866(3) 0.0700(6) Uani d 1
O O3 0.2360(3) 0.71142(7) 0.6862(3) 0.1027(7) Uani d 1
N N1 0.2171(4) 0.40379(12) 0.1189(4) 0.0844(7) Uani d 1
O O1 0.2111(4) 0.36052(9) 0.1416(4) 0.1175(9) Uani d 1
C C4 0.2562(3) 0.49850(9) 0.5495(3) 0.0611(6) Uani d 1
C C9 0.2755(4) 0.59888(10) 0.8958(4) 0.0673(7) Uani d 1
C C5 0.2708(4) 0.44824(9) 0.5746(4) 0.0665(7) Uani d 1
H H5 0.290385 0.435385 0.688347 0.080 Uiso calc 1
C C8 0.2653(3) 0.57709(9) 0.7210(3) 0.0621(6) Uani d 1
C C1 0.2298(4) 0.43668(10) 0.2678(4) 0.0665(7) Uani d 1
C C2 0.2147(4) 0.48596(11) 0.2365(4) 0.0723(7) Uani d 1
H H2 0.196410 0.498308 0.122312 0.087 Uiso calc 1
O O2 0.2101(4) 0.42141(11) -0.0246(4) 0.1234(9) Uani d 1
C C7 0.2705(3) 0.52875(9) 0.7049(4) 0.0643(7) Uani d 1
H H7 0.285820 0.511529 0.810095 0.077 Uiso calc 1
C C3 0.2272(4) 0.51661(10) 0.3763(4) 0.0687(7) Uani d 1
H H3 0.216151 0.549995 0.355939 0.082 Uiso calc 1
C C6 0.2567(4) 0.41738(10) 0.4346(4) 0.0700(7) Uani d 1
H H6 0.265227 0.383898 0.452533 0.084 Uiso calc 1
C C10 0.2485(4) 0.66871(10) 0.7210(4) 0.0763(8) Uani d 1
C C12 0.4807(5) 0.68443(11) 1.1853(4) 0.0922(10) Uani d 1
H H12A 0.472121 0.698510 1.293761 0.111 Uiso calc 1
H H12B 0.541145 0.652509 1.217739 0.111 Uiso calc 1
C C11 0.2710(4) 0.67873(10) 1.0404(4) 0.0838(9) Uani d 1
H H11A 0.186205 0.663844 1.094628 0.101 Uiso calc 1
H H11B 0.216699 0.710631 0.995844 0.101 Uiso calc 1
C C13 0.6140(5) 0.71590(13) 1.1259(5) 0.1011(10) Uani d 1
H H13A 0.559680 0.748613 1.102842 0.121 Uiso calc 1
H H13B 0.615268 0.703279 1.012595 0.121 Uiso calc 1
C C14 0.8259(6) 0.71780(18) 1.2675(6) 0.1483(17) Uani d 1
H H14A 0.904272 0.739189 1.226608 0.222 Uiso calc 1
H H14B 0.882969 0.685760 1.285421 0.222 Uiso calc 1
H H14C 0.825022 0.729644 1.380650 0.222 Uiso calc 1

loop_
_atom_site_aniso_label
_atom_site_aniso_U_11
_atom_site_aniso_U_22
_atom_site_aniso_U_33
_atom_site_aniso_U_12
_atom_site_aniso_U_13
_atom_site_aniso_U_23
S1 0.0841(5) 0.0659(4) 0.0764(5) -0.0032(4) 0.0254(4) 0.0078(4)
O4 0.1288(17) 0.0698(12) 0.0784(14) -0.0099(11) 0.0470(13) -0.0031(11)
N2 0.0716(14) 0.0561(13) 0.0759(16) -0.0010(10) 0.0219(12) -0.0029(11)
O3 0.1218(19) 0.0604(12) 0.1050(17) 0.0011(12) 0.0217(14) 0.0097(11)
N1 0.0743(16) 0.097(2) 0.079(2) -0.0081(14) 0.0262(14) -0.0152(16)
O1 0.153(2) 0.0897(17) 0.108(2) 0.0012(15) 0.0479(17) -0.0265(14)
C4 0.0503(13) 0.0654(15) 0.0647(17) -0.0007(11) 0.0197(12) -0.0018(13)
C9 0.0637(16) 0.0611(16) 0.074(2) -0.0042(12) 0.0232(14) 0.0008(14)
C5 0.0719(17) 0.0616(15) 0.0631(17) 0.0063(12) 0.0234(14) 0.0069(13)
C8 0.0521(14) 0.0637(15) 0.0671(17) -0.0018(11) 0.0199(12) 0.0027(13)
C1 0.0543(14) 0.0772(18) 0.0669(18) -0.0048(13) 0.0225(13) -0.0105(14)
C2 0.0685(17) 0.0858(19) 0.0609(17) -0.0074(15) 0.0234(14) 0.0074(15)
O2 0.165(2) 0.133(2) 0.0874(18) -0.0173(17) 0.0648(17) -0.0174(16)
C7 0.0620(15) 0.0600(15) 0.0683(17) 0.0011(12) 0.0228(13) 0.0056(13)
C3 0.0721(17) 0.0674(15) 0.0660(17) -0.0020(13) 0.0263(14) 0.0053(14)
C6 0.0688(17) 0.0653(15) 0.0713(18) 0.0054(13) 0.0225(14) 0.0017(14)
C10 0.0645(18) 0.0643(18) 0.087(2) -0.0018(13) 0.0157(15) 0.0029(15)
C12 0.107(3) 0.0734(19) 0.083(2) 0.0020(18) 0.023(2) -0.0097(16)
C11 0.091(2) 0.0665(17) 0.094(2) -0.0030(15) 0.0355(18) -0.0133(16)
C13 0.083(2) 0.107(2) 0.103(3) -0.0017(19) 0.025(2) -0.015(2)
C14 0.088(3) 0.196(4) 0.128(4) -0.009(3) 0.006(2) -0.038(3)

loop_
_atom_type_symbol
_atom_type_description
_atom_type_scat_dispersion_real
_atom_type_scat_dispersion_imag
_atom_type_scat_source
C C 0.0033 0.0016 'International Tables Vol C Tables 4.2.6.8 and 6.1.1.4'
H H 0.0000 0.0000 'International Tables Vol C Tables 4.2.6.8 and 6.1.1.4'
N N 0.0061 0.0033 'International Tables Vol C Tables 4.2.6.8 and 6.1.1.4'
O O 0.0106 0.0060 'International Tables Vol C Tables 4.2.6.8 and 6.1.1.4'
S S 0.1246 0.1234 'International Tables Vol C Tables 4.2.6.8 and 6.1.1.4'

loop_
_geom_angle_atom_site_label_1
_geom_angle_atom_site_label_2
_geom_angle_atom_site_label_3
_geom_angle
C8 S1 C10 91.56(14)
C9 N2 C10 115.3(2)
C9 N2 C11 121.9(3)
C10 N2 C11 122.7(2)
O1 N1 O2 122.6(3)
O1 N1 C1 118.8(3)
O2 N1 C1 118.6(3)
C5 C4 C3 117.8(2)
C5 C4 C7 117.8(2)
C3 C4 C7 124.4(2)
O4 C9 N2 122.7(3)
O4 C9 C8 125.7(2)
N2 C9 C8 111.6(2)
C6 C5 C4 121.3(3)
C6 C5 H5 119.4
C4 C5 H5 119.4
C7 C8 C9 119.8(2)
C7 C8 S1 130.2(2)
C9 C8 S1 110.06(18)
C6 C1 C2 121.9(3)
C6 C1 N1 119.0(3)
C2 C1 N1 119.1(3)
C3 C2 C1 118.9(3)
C3 C2 H2 120.5
C1 C2 H2 120.5
C8 C7 C4 130.7(2)
C8 C7 H7 114.7
C4 C7 H7 114.7
C2 C3 C4 121.1(2)
C2 C3 H3 119.4
C4 C3 H3 119.4
C1 C6 C5 119.0(3)
C1 C6 H6 120.5
C5 C6 H6 120.5
O3 C10 N2 125.0(3)
O3 C10 S1 123.5(3)
N2 C10 S1 111.5(2)
C13 C12 C11 113.4(3)
C13 C12 H12A 108.9
C11 C12 H12A 108.9
C13 C12 H12B 108.9
C11 C12 H12B 108.9
H12A C12 H12B 107.7
N2 C11 C12 112.4(2)
N2 C11 H11A 109.1
C12 C11 H11A 109.1
N2 C11 H11B 109.1
C12 C11 H11B 109.1
H11A C11 H11B 107.9
C12 C13 C14 112.1(3)
C12 C13 H13A 109.2
C14 C13 H13A 109.2
C12 C13 H13B 109.2
C14 C13 H13B 109.2
H13A C13 H13B 107.9
C13 C14 H14A 109.5
C13 C14 H14B 109.5
H14A C14 H14B 109.5
C13 C14 H14C 109.5
H14A C14 H14C 109.5
H14B C14 H14C 109.5

loop_
_geom_bond_atom_site_label_1
_geom_bond_atom_site_label_2
_geom_bond_distance
S1 C8 1.744(3)
S1 C10 1.774(3)
O4 C9 1.208(3)
N2 C9 1.378(3)
N2 C10 1.384(4)
N2 C11 1.463(3)
O3 C10 1.202(3)
N1 O1 1.207(3)
N1 O2 1.223(3)
N1 C1 1.466(4)
C4 C5 1.394(3)
C4 C3 1.402(4)
C4 C7 1.461(3)
C9 C8 1.490(4)
C5 C6 1.373(4)
C5 H5 0.9300
C8 C7 1.337(3)
C1 C6 1.371(4)
C1 C2 1.374(4)
C2 C3 1.371(4)
C2 H2 0.9300
C7 H7 0.9300
C3 H3 0.9300
C6 H6 0.9300
C12 C13 1.506(4)
C12 C11 1.516(4)
C12 H12A 0.9700
C12 H12B 0.9700
C11 H11A 0.9700
C11 H11B 0.9700
C13 C14 1.511(5)
C13 H13A 0.9700
C13 H13B 0.9700
C14 H14A 0.9600
C14 H14B 0.9600
C14 H14C 0.9600

loop_
_geom_hbond_atom_site_label_D
_geom_hbond_atom_site_label_H
_geom_hbond_atom_site_label_A
_geom_hbond_site_symmetry_A
_geom_hbond_distance_DH
_geom_hbond_distance_HA
_geom_hbond_distance_DA
_geom_hbond_angle_DHA
_geom_hbond_publ_flag
C3 H3 S1 . 0.93 2.55 3.256(3) 133 yes
C2 H2 O4 1_554 0.93 2.45 3.139(4) 131 yes
C5 H5 O2 1_556 0.93 2.60 3.468(4) 156 yes
C11 H11B O3 4_576 0.97 2.60 3.281(3) 128 yes

loop_
_geom_torsion_atom_site_label_1
_geom_torsion_atom_site_label_2
_geom_torsion_atom_site_label_3
_geom_torsion_atom_site_label_4
_geom_torsion
C10 N2 C9 O4 -178.4(3)
C11 N2 C9 O4 0.0(4)
C10 N2 C9 C8 0.6(3)
C11 N2 C9 C8 179.0(2)
C3 C4 C5 C6 -0.2(4)
C7 C4 C5 C6 179.3(2)
O4 C9 C8 C7 -0.5(4)
N2 C9 C8 C7 -179.6(2)
O4 C9 C8 S1 178.5(2)
N2 C9 C8 S1 -0.5(3)
C10 S1 C8 C7 179.1(3)
C10 S1 C8 C9 0.19(18)
O1 N1 C1 C6 7.1(4)
O2 N1 C1 C6 -173.9(3)
O1 N1 C1 C2 -173.0(3)
O2 N1 C1 C2 6.0(4)
C6 C1 C2 C3 0.1(4)
N1 C1 C2 C3 -179.8(2)
C9 C8 C7 C4 177.6(2)
S1 C8 C7 C4 -1.2(4)
C5 C4 C7 C8 178.7(2)
C3 C4 C7 C8 -1.8(4)
C1 C2 C3 C4 0.5(4)
C5 C4 C3 C2 -0.4(4)
C7 C4 C3 C2 -179.9(2)
C2 C1 C6 C5 -0.6(4)
N1 C1 C6 C5 179.3(2)
C4 C5 C6 C1 0.7(4)
C9 N2 C10 O3 179.0(3)
C11 N2 C10 O3 0.6(4)
C9 N2 C10 S1 -0.5(3)
C11 N2 C10 S1 -178.87(19)
C8 S1 C10 O3 -179.3(3)
C8 S1 C10 N2 0.1(2)
C9 N2 C11 C12 79.0(3)
C10 N2 C11 C12 -102.8(3)
C13 C12 C11 N2 70.2(3)
C11 C12 C13 C14 -175.7(3)

_cod_database_fobs_code 1550535
